data_4314126
loop_
_publ_author_name
'Zhaohui Li'
'Alicia M. Beatty'
'Thomas P. Fehlner'

_publ_section_title
;
 Molecular QCA Cells. 1. Structure and Functionalization of an
 Unsymmetrical Dinuclear Mixed-Valence Complex for Surface Binding
;
_journal_name_full 'Inorganic Chemistry'
_journal_page_first 5707
_journal_page_last 5714
_journal_paper_doi 10.1021/ic026254y
_journal_volume 42
_journal_year 2003
_chemical_formula_sum 'C62 H53 B Cl F4 Fe P4 Ru'
_chemical_formula_weight 1201.10
_chemical_name_systematic
; 
 ? 
;
_space_group_IT_number 15
_symmetry_cell_setting monoclinic
_symmetry_space_group_name_Hall '-C 2yc'
_symmetry_space_group_name_H-M 'C 1 2/c 1'
_atom_sites_solution_hydrogens geom
_atom_sites_solution_primary direct
_atom_sites_solution_secondary difmap
_audit_creation_method SHELXL-97
_cell_angle_alpha 90.00
_cell_angle_beta 95.3350(10)
_cell_angle_gamma 90.00
_cell_formula_units_Z 4
_cell_length_a 21.8721(10)
_cell_length_b 18.9453(8)
_cell_length_c 13.1305(6)
_cell_measurement_reflns_used 7691
_cell_measurement_temperature 100(2)
_cell_measurement_theta_max 30.52
_cell_measurement_theta_min 2.18
_cell_volume 5417.4(4)
_computing_cell_refinement 'Bruker SMART'
_computing_data_collection 'Bruker SMART'
_computing_data_reduction 'Bruker SHELXTL'
_computing_molecular_graphics 'Bruker SHELXTL'
_computing_publication_material 'Bruker SHELXTL'
_computing_structure_refinement 'SHELXL-97 (Sheldrick, 1997)'
_computing_structure_solution 'SHELXS-97 (Sheldrick, 1990)'
_diffrn_ambient_temperature 100(2)
_diffrn_measured_fraction_theta_full 0.999
_diffrn_measured_fraction_theta_max 0.999
_diffrn_measurement_device_type 'CCD area detector'
_diffrn_measurement_method 'phi and omega scans'
_diffrn_radiation_monochromator graphite
_diffrn_radiation_source 'fine-focus sealed tube'
_diffrn_radiation_type MoK\a
_diffrn_radiation_wavelength 0.71073
_diffrn_reflns_av_R_equivalents 0.0241
_diffrn_reflns_av_sigmaI/netI 0.0218
_diffrn_reflns_limit_h_max 31
_diffrn_reflns_limit_h_min -31
_diffrn_reflns_limit_k_max 27
_diffrn_reflns_limit_k_min -27
_diffrn_reflns_limit_l_max 18
_diffrn_reflns_limit_l_min -18
_diffrn_reflns_number 34279
_diffrn_reflns_theta_full 30.53
_diffrn_reflns_theta_max 30.53
_diffrn_reflns_theta_min 2.05
_exptl_absorpt_coefficient_mu 0.768
_exptl_absorpt_correction_T_max 1.0000
_exptl_absorpt_correction_T_min 0.9333
_exptl_absorpt_correction_type empirical
_exptl_absorpt_process_details SADABS
_exptl_crystal_colour purple
_exptl_crystal_density_diffrn 1.473
_exptl_crystal_density_method 'not measured'
_exptl_crystal_description needle
_exptl_crystal_F_000 2452
_exptl_crystal_size_max 0.23
_exptl_crystal_size_mid 0.27
_exptl_crystal_size_min 0.48
_refine_diff_density_max 1.285
_refine_diff_density_min -1.342
_refine_diff_density_rms 0.115
_refine_ls_extinction_method none
_refine_ls_goodness_of_fit_ref 1.317
_refine_ls_hydrogen_treatment riding
_refine_ls_matrix_type full
_refine_ls_number_parameters 364
_refine_ls_number_reflns 8279
_refine_ls_number_restraints 0
_refine_ls_restrained_S_all 1.317
_refine_ls_R_factor_all 0.0633
_refine_ls_R_factor_gt 0.0607
_refine_ls_shift/su_max 0.001
_refine_ls_shift/su_mean 0.000
_refine_ls_structure_factor_coef Fsqd
_refine_ls_weighting_details 'calc w=1/[\s^2^(Fo^2^)+(0.0107P)^2^+45.4863P] where P=(Fo^2^+2Fc^2^)/3'
_refine_ls_weighting_scheme calc
_refine_ls_wR_factor_gt 0.1430
_refine_ls_wR_factor_ref 0.1439
_reflns_number_gt 7810
_reflns_number_total 8279
_reflns_threshold_expression >2sigma(I)
_cod_data_source_file ic026254ysi20030722_013248_2.cif
_cod_data_source_block compound1a
_cod_depositor_comments
;
The following automatic conversions were performed:

'_symmetry_cell_setting' value 'Monoclinic' changed to 'monoclinic'
according to the built-in table from CIF Core dictionary named
'cif_core.dic' version 2.4.1 from 2010-06-29.

Automatic conversion script
Id: cif_fix_values 1646 2011-03-28 12:23:43Z adriana 
;
_cod_database_code 4314126

loop_
_symmetry_equiv_pos_as_xyz
'x, y, z'
'-x, y, -z+1/2'
'x+1/2, y+1/2, z'
'-x+1/2, y+1/2, -z+1/2'
'-x, -y, -z'
'x, -y, z-1/2'
'-x+1/2, -y+1/2, -z'
'x+1/2, -y+1/2, z-1/2'

loop_
_atom_site_label
_atom_site_type_symbol
_atom_site_fract_x
_atom_site_fract_y
_atom_site_fract_z
_atom_site_U_iso_or_equiv
_atom_site_adp_type
_atom_site_occupancy
_atom_site_symmetry_multiplicity
_atom_site_calc_flag
_atom_site_refinement_flags
_atom_site_disorder_assembly
_atom_site_disorder_group
Ru1 Ru 0.2500 0.2500 0.5000 0.01640(9) Uani 1 2 d S . .
P1 P 0.31851(4) 0.22838(4) 0.37436(7) 0.01793(16) Uani 1 1 d . . .
Cl1 Cl 0.34543(11) 0.26922(11) 0.60753(17) 0.0219(4) Uani 0.50 1 d P . .
P2 P 0.27620(4) 0.35885(4) 0.42878(7) 0.01802(16) Uani 1 1 d . . .
C1 C 0.39028(16) 0.18102(18) 0.4087(3) 0.0209(6) Uani 1 1 d . . .
F1 F 0.02857(13) 0.08838(16) 0.6826(2) 0.0490(7) Uani 1 1 d . . .
B1 B 0.0000 0.1300(3) 0.7500 0.0280(12) Uani 1 2 d S . .
Fe1 Fe -0.00129(6) 0.17906(7) 0.27773(9) 0.0340(3) Uani 0.50 1 d P . .
C2 C 0.44482(19) 0.1985(2) 0.3687(3) 0.0347(9) Uani 1 1 d . . .
H2A H 0.4454 0.2370 0.3214 0.050 Uiso 1 1 d R . .
F2 F 0.04369(12) 0.17278(13) 0.8041(2) 0.0376(6) Uani 1 1 d . . .
C3 C 0.4984(2) 0.1611(3) 0.3978(4) 0.0408(11) Uani 1 1 d . . .
H3A H 0.5354 0.1726 0.3674 0.050 Uiso 1 1 d R . .
C4 C 0.49832(19) 0.1071(2) 0.4686(3) 0.0334(8) Uani 1 1 d . . .
H4A H 0.5356 0.0820 0.4891 0.050 Uiso 1 1 d R . .
C5 C 0.44421(19) 0.0898(2) 0.5099(3) 0.0311(8) Uani 1 1 d . . .
H5A H 0.4438 0.0523 0.5590 0.050 Uiso 1 1 d R . .
C6 C 0.39063(18) 0.1267(2) 0.4805(3) 0.0276(7) Uani 1 1 d . . .
H6A H 0.3533 0.1148 0.5095 0.050 Uiso 1 1 d R . .
C7 C 0.29732(16) 0.20093(18) 0.2421(3) 0.0204(6) Uani 1 1 d . . .
C8 C 0.33382(19) 0.2207(2) 0.1645(3) 0.0280(7) Uani 1 1 d . . .
H8A H 0.3692 0.2500 0.1807 0.050 Uiso 1 1 d R . .
C9 C 0.3188(2) 0.1985(2) 0.0648(3) 0.0354(9) Uani 1 1 d . . .
H9A H 0.3446 0.2113 0.0126 0.050 Uiso 1 1 d R . .
C10 C 0.2675(2) 0.1571(2) 0.0407(3) 0.0341(9) Uani 1 1 d . . .
H10A H 0.2571 0.1421 -0.0286 0.050 Uiso 1 1 d R . .
C11 C 0.23048(19) 0.1382(2) 0.1160(3) 0.0304(8) Uani 1 1 d . . .
H11A H 0.1948 0.1096 0.0990 0.050 Uiso 1 1 d R . .
C12 C 0.24530(17) 0.1605(2) 0.2165(3) 0.0250(7) Uani 1 1 d . . .
H12A H 0.2190 0.1479 0.2682 0.050 Uiso 1 1 d R . .
C13 C 0.33900(16) 0.32228(17) 0.3602(3) 0.0209(6) Uani 1 1 d . . .
H13A H 0.3364 0.3369 0.2899 0.050 Uiso 1 1 d R . .
H13B H 0.3789 0.3333 0.3933 0.050 Uiso 1 1 d R . .
C21 C 0.31009(16) 0.43200(17) 0.5037(3) 0.0210(6) Uani 1 1 d . . .
C22 C 0.28119(18) 0.4563(2) 0.5865(3) 0.0267(7) Uani 1 1 d . . .
H22A H 0.2432 0.4352 0.6018 0.050 Uiso 1 1 d R . .
C23 C 0.3064(2) 0.5111(2) 0.6463(3) 0.0338(9) Uani 1 1 d . . .
H23A H 0.2857 0.5274 0.7031 0.050 Uiso 1 1 d R . .
C24 C 0.3608(2) 0.5421(2) 0.6246(4) 0.0353(9) Uani 1 1 d . . .
H24A H 0.3789 0.5788 0.6678 0.050 Uiso 1 1 d R . .
C25 C 0.3894(2) 0.5189(2) 0.5396(4) 0.0356(9) Uani 1 1 d . . .
H25A H 0.4265 0.5412 0.5225 0.050 Uiso 1 1 d R . .
C26 C 0.36424(19) 0.4640(2) 0.4801(3) 0.0292(8) Uani 1 1 d . . .
H26A H 0.3838 0.4481 0.4218 0.050 Uiso 1 1 d R . .
C27 C 0.22181(16) 0.40236(18) 0.3347(3) 0.0214(6) Uani 1 1 d . . .
C28 C 0.20124(18) 0.47074(19) 0.3511(3) 0.0264(7) Uani 1 1 d . . .
H28A H 0.2187 0.4966 0.4097 0.050 Uiso 1 1 d R . .
C29 C 0.15636(19) 0.5018(2) 0.2830(3) 0.0319(8) Uani 1 1 d . . .
H29A H 0.1423 0.5489 0.2948 0.050 Uiso 1 1 d R . .
C30 C 0.1316(2) 0.4639(2) 0.1974(3) 0.0337(9) Uani 1 1 d . . .
H30A H 0.1006 0.4844 0.1497 0.050 Uiso 1 1 d R . .
C31 C 0.1516(2) 0.3959(2) 0.1817(3) 0.0323(8) Uani 1 1 d . . .
H31A H 0.1347 0.3697 0.1231 0.050 Uiso 1 1 d R . .
C32 C 0.19636(18) 0.3651(2) 0.2494(3) 0.0272(7) Uani 1 1 d . . .
H32A H 0.2099 0.3179 0.2372 0.050 Uiso 1 1 d R . .
C41 C 0.1790(5) 0.2377(5) 0.4102(7) 0.0234(18) Uani 0.50 1 d P . .
C42 C 0.1355(2) 0.2300(3) 0.3489(4) 0.0294(18) Uani 0.50 1 d P . .
C43 C 0.0789(2) 0.2401(3) 0.2637(4) 0.044(4) Uiso 0.25 1 d PR . 1
C44 C 0.0690(2) 0.1929(3) 0.1798(4) 0.11(2) Uiso 0.25 1 d PR . 1
C45 C 0.0117(2) 0.2097(3) 0.1257(4) 0.042(4) Uiso 0.25 1 d PR . 1
C46 C -0.0140(2) 0.2674(3) 0.1761(4) 0.054(5) Uiso 0.25 1 d PR . 1
C47 C 0.0275(2) 0.2862(3) 0.2614(4) 0.038(4) Uiso 0.25 1 d PR . 1
H44A H 0.0971 0.1573 0.1611 0.050 Uiso 0.25 1 d PR . 1
H45A H -0.0060 0.1872 0.0644 0.050 Uiso 0.25 1 d PR . 1
H46A H -0.0523 0.2903 0.1555 0.050 Uiso 0.25 1 d PR . 1
H47A H 0.0222 0.3240 0.3085 0.050 Uiso 0.25 1 d PR . 1
C43A C 0.0868(2) 0.2182(3) 0.2605(4) 0.019(2) Uiso 0.25 1 d PR . 2
C44A C 0.0772(2) 0.1586(3) 0.1953(4) 0.040(6) Uiso 0.25 1 d PR . 2
C45A C 0.0242(2) 0.1717(3) 0.1269(4) 0.040(4) Uiso 0.25 1 d PR . 2
C46A C 0.0011(2) 0.2393(3) 0.1497(4) 0.036(4) Uiso 0.25 1 d PR . 2
C47A C 0.0398(2) 0.2681(3) 0.2323(4) 0.023(3) Uiso 0.25 1 d PR . 2
H44B H 0.1016 0.1164 0.1982 0.050 Uiso 0.25 1 d PR . 2
H45B H 0.0068 0.1401 0.0749 0.050 Uiso 0.25 1 d PR . 2
H46B H -0.0336 0.2624 0.1139 0.050 Uiso 0.25 1 d PR . 2
H47B H 0.0362 0.3142 0.2612 0.050 Uiso 0.25 1 d PR . 2
C48 C -0.0817(5) 0.1800(6) 0.3334(8) 0.037(2) Uani 0.50 1 d P . .
H48A H -0.1132 0.2149 0.3189 0.050 Uiso 0.50 1 d PR . .
C49 C -0.0786(4) 0.1168(5) 0.2826(8) 0.0382(19) Uani 0.50 1 d P . .
H49A H -0.1049 0.1006 0.2246 0.050 Uiso 0.50 1 d PR . .
C50 C -0.0298(6) 0.0806(6) 0.3295(11) 0.058(3) Uani 0.50 1 d P . .
H50A H -0.0149 0.0356 0.3088 0.050 Uiso 0.50 1 d PR . .
C51 C -0.0027(5) 0.1208(6) 0.4124(9) 0.048(2) Uani 0.50 1 d P . .
H51A H 0.0328 0.1079 0.4571 0.050 Uiso 0.50 1 d PR . .
C52 C -0.0362(5) 0.1821(6) 0.4182(7) 0.045(2) Uani 0.50 1 d P . .
H52A H -0.0293 0.2190 0.4680 0.050 Uiso 0.50 1 d PR . .

loop_
_atom_site_aniso_label
_atom_site_aniso_U_11
_atom_site_aniso_U_22
_atom_site_aniso_U_33
_atom_site_aniso_U_23
_atom_site_aniso_U_13
_atom_site_aniso_U_12
Ru1 0.01758(16) 0.01435(15) 0.01751(16) -0.00105(12) 0.00294(12) -0.00143(13)
P1 0.0190(4) 0.0152(3) 0.0198(4) -0.0009(3) 0.0031(3) -0.0009(3)
Cl1 0.0224(11) 0.0253(9) 0.0167(9) -0.0032(8) -0.0047(8) -0.0008(9)
P2 0.0204(4) 0.0144(3) 0.0195(4) -0.0009(3) 0.0030(3) -0.0011(3)
C1 0.0216(15) 0.0193(15) 0.0218(15) -0.0018(12) 0.0024(12) 0.0011(12)
F1 0.0377(15) 0.0502(17) 0.0604(19) -0.0219(14) 0.0126(13) 0.0059(13)
B1 0.024(3) 0.022(3) 0.038(3) 0.000 0.004(2) 0.000
Fe1 0.0257(5) 0.0445(7) 0.0311(7) 0.0024(4) -0.0004(6) -0.0092(5)
C2 0.0273(19) 0.039(2) 0.039(2) 0.0137(18) 0.0094(16) 0.0063(17)
F2 0.0329(13) 0.0286(12) 0.0498(15) 0.0007(11) -0.0035(11) -0.0031(10)
C3 0.0244(19) 0.050(3) 0.049(3) 0.014(2) 0.0126(18) 0.0083(18)
C4 0.0280(19) 0.034(2) 0.038(2) -0.0001(17) 0.0019(16) 0.0076(16)
C5 0.033(2) 0.0250(17) 0.035(2) 0.0061(15) 0.0005(16) 0.0037(15)
C6 0.0262(17) 0.0221(16) 0.0350(19) 0.0055(14) 0.0053(15) 0.0002(13)
C7 0.0240(15) 0.0180(14) 0.0191(14) -0.0015(11) 0.0027(12) 0.0020(12)
C8 0.0327(19) 0.0275(18) 0.0242(17) -0.0035(14) 0.0051(14) -0.0055(15)
C9 0.047(2) 0.036(2) 0.0239(18) -0.0030(16) 0.0086(17) -0.0049(19)
C10 0.047(2) 0.031(2) 0.0239(17) -0.0052(15) -0.0009(17) 0.0010(18)
C11 0.034(2) 0.0264(18) 0.0301(18) -0.0073(15) -0.0021(15) -0.0019(15)
C12 0.0269(17) 0.0239(16) 0.0239(16) -0.0036(13) 0.0015(13) 0.0011(13)
C13 0.0219(15) 0.0169(14) 0.0245(15) -0.0016(12) 0.0056(12) -0.0016(12)
C21 0.0251(16) 0.0158(14) 0.0220(15) -0.0011(12) 0.0012(12) -0.0001(12)
C22 0.0292(18) 0.0220(16) 0.0296(18) -0.0047(14) 0.0061(14) -0.0016(14)
C23 0.039(2) 0.030(2) 0.033(2) -0.0117(16) 0.0069(17) 0.0015(17)
C24 0.036(2) 0.0246(18) 0.044(2) -0.0141(17) -0.0028(18) -0.0021(16)
C25 0.0299(19) 0.0268(19) 0.051(3) -0.0103(18) 0.0053(18) -0.0090(16)
C26 0.0323(19) 0.0232(17) 0.0336(19) -0.0061(15) 0.0107(16) -0.0053(14)
C27 0.0237(15) 0.0198(15) 0.0210(15) 0.0043(12) 0.0034(12) -0.0011(12)
C28 0.0308(18) 0.0203(16) 0.0281(17) 0.0018(13) 0.0036(14) -0.0013(14)
C29 0.033(2) 0.0254(18) 0.037(2) 0.0066(15) 0.0045(16) 0.0024(15)
C30 0.032(2) 0.036(2) 0.0313(19) 0.0111(16) -0.0034(16) 0.0022(17)
C31 0.036(2) 0.036(2) 0.0241(17) 0.0008(15) -0.0030(15) -0.0033(17)
C32 0.0320(19) 0.0234(16) 0.0257(17) 0.0016(13) 0.0009(14) -0.0010(14)
C41 0.024(4) 0.023(4) 0.020(4) -0.003(3) -0.013(3) -0.003(4)
C42 0.024(4) 0.026(4) 0.040(5) 0.004(4) 0.012(4) -0.005(3)
C48 0.039(5) 0.035(5) 0.033(4) 0.003(5) -0.024(4) -0.002(4)
C49 0.034(4) 0.033(4) 0.048(5) -0.003(4) 0.005(4) -0.015(3)
C50 0.059(7) 0.029(5) 0.085(9) 0.017(5) -0.001(6) 0.000(4)
C51 0.033(5) 0.048(6) 0.060(6) 0.023(5) -0.002(4) 0.000(4)
C52 0.042(5) 0.065(7) 0.026(4) -0.003(4) -0.009(4) -0.004(5)

loop_
_atom_type_symbol
_atom_type_description
_atom_type_scat_dispersion_real
_atom_type_scat_dispersion_imag
_atom_type_scat_source
C C 0.0033 0.0016 'International Tables Vol C Tables 4.2.6.8 and 6.1.1.4'
H H 0.0000 0.0000 'International Tables Vol C Tables 4.2.6.8 and 6.1.1.4'
B B 0.0013 0.0007 'International Tables Vol C Tables 4.2.6.8 and 6.1.1.4'
F F 0.0171 0.0103 'International Tables Vol C Tables 4.2.6.8 and 6.1.1.4'
P P 0.1023 0.0942 'International Tables Vol C Tables 4.2.6.8 and 6.1.1.4'
Cl Cl 0.1484 0.1585 'International Tables Vol C Tables 4.2.6.8 and 6.1.1.4'
Fe Fe 0.3463 0.8444 'International Tables Vol C Tables 4.2.6.8 and 6.1.1.4'
Ru Ru -1.2594 0.8363 'International Tables Vol C Tables 4.2.6.8 and 6.1.1.4'

loop_
_geom_angle_atom_site_label_1
_geom_angle_atom_site_label_2
_geom_angle_atom_site_label_3
_geom_angle
_geom_angle_site_symmetry_1
_geom_angle_site_symmetry_3
_geom_angle_publ_flag
C41 Ru1 C41 180.0(4) 7_556 . ?
C41 Ru1 P2 85.6(3) 7_556 . ?
C41 Ru1 P2 94.4(3) . . ?
C41 Ru1 P2 94.4(3) 7_556 7_556 ?
C41 Ru1 P2 85.6(3) . 7_556 ?
P2 Ru1 P2 180.00(2) . 7_556 ?
C41 Ru1 P1 85.3(3) 7_556 . ?
C41 Ru1 P1 94.7(3) . . ?
P2 Ru1 P1 71.43(3) . . ?
P2 Ru1 P1 108.57(3) 7_556 . ?
C41 Ru1 P1 94.7(3) 7_556 7_556 ?
C41 Ru1 P1 85.3(3) . 7_556 ?
P2 Ru1 P1 108.57(3) . 7_556 ?
P2 Ru1 P1 71.43(3) 7_556 7_556 ?
P1 Ru1 P1 180.0 . 7_556 ?
C41 Ru1 Cl1 3.7(3) 7_556 . ?
C41 Ru1 Cl1 176.3(3) . . ?
P2 Ru1 Cl1 82.67(6) . . ?
P2 Ru1 Cl1 97.33(5) 7_556 . ?
P1 Ru1 Cl1 82.29(5) . . ?
P1 Ru1 Cl1 97.71(5) 7_556 . ?
C41 Ru1 Cl1 176.3(3) 7_556 7_556 ?
C41 Ru1 Cl1 3.7(3) . 7_556 ?
P2 Ru1 Cl1 97.33(5) . 7_556 ?
P2 Ru1 Cl1 82.67(6) 7_556 7_556 ?
P1 Ru1 Cl1 97.71(5) . 7_556 ?
P1 Ru1 Cl1 82.29(5) 7_556 7_556 ?
Cl1 Ru1 Cl1 180.00(7) . 7_556 ?
C1 P1 C7 103.31(16) . . ?
C1 P1 C13 106.66(16) . . ?
C7 P1 C13 102.74(16) . . ?
C1 P1 Ru1 119.90(12) . . ?
C7 P1 Ru1 126.14(12) . . ?
C13 P1 Ru1 94.51(11) . . ?
C41 Cl1 C42 145.2(12) 7_556 7_556 ?
C41 Cl1 C43A 151.4(10) 7_556 7_556 ?
C42 Cl1 C43A 7.0(3) 7_556 7_556 ?
C41 Cl1 Ru1 12.0(10) 7_556 . ?
C42 Cl1 Ru1 157.2(5) 7_556 . ?
C43A Cl1 Ru1 163.13(17) 7_556 . ?
C21 P2 C27 103.23(16) . . ?
C21 P2 C13 105.41(16) . . ?
C27 P2 C13 107.85(16) . . ?
C21 P2 Ru1 123.66(12) . . ?
C27 P2 Ru1 119.68(11) . . ?
C13 P2 Ru1 94.84(11) . . ?
C2 C1 C6 118.7(3) . . ?
C2 C1 P1 122.6(3) . . ?
C6 C1 P1 118.6(3) . . ?
F1 B1 F1 110.2(5) . 2_556 ?
F1 B1 F2 109.24(17) . . ?
F1 B1 F2 109.58(18) 2_556 . ?
F1 B1 F2 109.58(18) . 2_556 ?
F1 B1 F2 109.24(17) 2_556 2_556 ?
F2 B1 F2 109.0(5) . 2_556 ?
Fe1 Fe1 C45A 162.4(3) 2 2 ?
Fe1 Fe1 C45 155.5(3) 2 2 ?
C45A Fe1 C45 31.60(11) 2 2 ?
Fe1 Fe1 C46A 129.7(2) 2 2 ?
C45A Fe1 C46A 58.86(19) 2 2 ?
C45 Fe1 C46A 27.39(9) 2 2 ?
Fe1 Fe1 C44 119.2(3) 2 2 ?
C45A Fe1 C44 46.06(15) 2 2 ?
C45 Fe1 C44 54.26(16) 2 2 ?
C46A Fe1 C44 67.11(19) 2 2 ?
Fe1 Fe1 C44A 111.0(3) 2 2 ?
C45A Fe1 C44A 51.59(18) 2 2 ?
C45 Fe1 C44A 71.6(2) 2 2 ?
C46A Fe1 C44A 89.2(2) 2 2 ?
C44 Fe1 C44A 23.21(8) 2 2 ?
Fe1 Fe1 C46 107.70(19) 2 2 ?
C45A Fe1 C46 82.1(2) 2 2 ?
C45 Fe1 C46 50.55(17) 2 2 ?
C46A Fe1 C46 23.26(9) 2 2 ?
C44 Fe1 C46 83.3(2) 2 2 ?
C44A Fe1 C46 106.5(2) 2 2 ?
Fe1 Fe1 C47A 90.33(19) 2 2 ?
C45A Fe1 C47A 87.5(2) 2 2 ?
C45 Fe1 C47A 65.9(2) 2 2 ?
C46A Fe1 C47A 48.08(16) 2 2 ?
C44 Fe1 C47A 58.18(15) 2 2 ?
C44A Fe1 C47A 77.82(19) 2 2 ?
C46 Fe1 C47A 42.21(13) 2 2 ?
Fe1 Fe1 C48 121.5(3) 2 . ?
C45A Fe1 C48 42.3(3) 2 . ?
C45 Fe1 C48 56.4(3) 2 . ?
C46A Fe1 C48 72.8(4) 2 . ?
C44 Fe1 C48 8.8(4) 2 . ?
C44A Fe1 C48 16.5(3) 2 . ?
C46 Fe1 C48 90.6(4) 2 . ?
C47A Fe1 C48 66.9(4) 2 . ?
Fe1 Fe1 C47A 68.38(19) 2 . ?
C45A Fe1 C47A 123.5(4) 2 . ?
C45 Fe1 C47A 91.9(4) 2 . ?
C46A Fe1 C47A 64.8(4) 2 . ?
C44 Fe1 C47A 113.8(4) 2 . ?
C44A Fe1 C47A 133.6(3) 2 . ?
C46 Fe1 C47A 41.6(3) 2 . ?
C47A Fe1 C47A 56.1(3) 2 . ?
C48 Fe1 C47A 122.5(4) . . ?
Fe1 Fe1 C43A 84.8(2) 2 2 ?
C45A Fe1 C43A 81.9(2) 2 2 ?
C45 Fe1 C43A 81.5(2) 2 2 ?
C46A Fe1 C43A 80.0(2) 2 2 ?
C44 Fe1 C43A 36.02(10) 2 2 ?
C44A Fe1 C43A 43.20(11) 2 2 ?
C46 Fe1 C43A 83.2(2) 2 2 ?
C47A Fe1 C43A 42.33(11) 2 2 ?
C48 Fe1 C43A 41.7(3) . 2 ?
C47A Fe1 C43A 92.7(3) . 2 ?
Fe1 Fe1 C46A 34.19(18) 2 . ?
C45A Fe1 C46A 146.5(4) 2 . ?
C45 Fe1 C46A 121.4(4) 2 . ?
C46A Fe1 C46A 95.7(4) 2 . ?
C44 Fe1 C46A 106.4(3) 2 . ?
C44A Fe1 C46A 112.6(2) 2 . ?
C46 Fe1 C46A 74.8(3) 2 . ?
C47A Fe1 C46A 59.1(3) 2 . ?
C48 Fe1 C46A 113.2(3) . . ?
C47A Fe1 C46A 40.92(10) . . ?
C43A Fe1 C46A 71.7(3) 2 . ?
C1 C2 C3 120.5(4) . . ?
C4 C3 C2 120.5(4) . . ?
C3 C4 C5 119.5(4) . . ?
C4 C5 C6 120.1(4) . . ?
C5 C6 C1 120.7(4) . . ?
C12 C7 C8 118.7(3) . . ?
C12 C7 P1 121.1(3) . . ?
C8 C7 P1 120.2(3) . . ?
C9 C8 C7 120.3(4) . . ?
C10 C9 C8 120.4(4) . . ?
C9 C10 C11 120.0(4) . . ?
C10 C11 C12 119.9(4) . . ?
C7 C12 C11 120.7(4) . . ?
P2 C13 P1 96.54(16) . . ?
C22 C21 C26 119.3(3) . . ?
C22 C21 P2 119.0(3) . . ?
C26 C21 P2 121.6(3) . . ?
C23 C22 C21 120.4(4) . . ?
C24 C23 C22 120.5(4) . . ?
C23 C24 C25 119.3(4) . . ?
C26 C25 C24 120.2(4) . . ?
C25 C26 C21 120.3(4) . . ?
C28 C27 C32 118.9(3) . . ?
C28 C27 P2 120.9(3) . . ?
C32 C27 P2 120.0(3) . . ?
C27 C28 C29 120.7(4) . . ?
C28 C29 C30 119.7(4) . . ?
C31 C30 C29 119.5(4) . . ?
C30 C31 C32 120.7(4) . . ?
C31 C32 C27 120.4(4) . . ?
Cl1 C41 C42 18.8(6) 7_556 . ?
Cl1 C41 Ru1 164.3(13) 7_556 . ?
C42 C41 Ru1 176.7(8) . . ?
Cl1 C42 C41 16.0(6) 7_556 . ?
Cl1 C42 C43A 170.0(5) 7_556 . ?
C41 C42 C43A 172.1(6) . . ?
Cl1 C42 C43 164.7(5) 7_556 . ?
C41 C42 C43 165.9(5) . . ?
C43A C42 C43 16.4 . . ?
C44 C43 C47 108.0 . . ?
C44 C43 C42 121.2 . . ?
C47 C43 C42 130.3 . . ?
C44 C43 C48 10.9(4) . 2 ?
C47 C43 C48 118.4(4) . 2 ?
C42 C43 C48 111.1(4) . 2 ?
C44 C43 C46 117.5(3) . 2 ?
C47 C43 C46 33.1(3) . 2 ?
C42 C43 C46 108.9(3) . 2 ?
C48 C43 C46 127.9(6) 2 2 ?
C44 C43 Fe1 52.18(16) . 2 ?
C47 C43 Fe1 73.32(17) . 2 ?
C42 C43 Fe1 132.35(15) . 2 ?
C48 C43 Fe1 61.5(4) 2 2 ?
C46 C43 Fe1 67.1(3) 2 2 ?
C44 C43 Fe1 69.96(16) . . ?
C47 C43 Fe1 71.29(17) . . ?
C42 C43 Fe1 117.72(14) . . ?
C48 C43 Fe1 77.9(5) 2 . ?
C46 C43 Fe1 54.3(3) 2 . ?
Fe1 C43 Fe1 20.12(8) 2 . ?
C48 C44 C43 129.0(14) 2 . ?
C48 C44 C45 120.8(13) 2 . ?
C43 C44 C45 108.0 . . ?
C48 C44 C52 80.8(14) 2 2 ?
C43 C44 C52 144.7(5) . 2 ?
C45 C44 C52 40.1(5) . 2 ?
C48 C44 C49 60.7(16) 2 2 ?
C43 C44 C49 109.7(4) . 2 ?
C45 C44 C49 117.4(4) . 2 ?
C52 C44 C49 101.4(7) 2 2 ?
C48 C44 Fe1 134.2(17) 2 2 ?
C43 C44 Fe1 85.1(2) . 2 ?
C45 C44 Fe1 54.95(18) . 2 ?
C52 C44 Fe1 83.7(5) 2 2 ?
C49 C44 Fe1 80.9(4) 2 2 ?
C48 C44 Fe1 136.8(17) 2 . ?
C43 C44 Fe1 70.85(16) . . ?
C45 C44 Fe1 70.87(15) . . ?
C52 C44 Fe1 101.4(5) 2 . ?
C49 C44 Fe1 76.8(4) 2 . ?
Fe1 C44 Fe1 17.70(10) 2 . ?
C52 C45 C44 70.4(6) 2 . ?
C52 C45 C46 162.1(8) 2 . ?
C44 C45 C46 108.0 . . ?
C52 C45 Fe1 116.4(8) 2 2 ?
C44 C45 Fe1 70.8(2) . 2 ?
C46 C45 Fe1 78.3(3) . 2 ?
C52 C45 C48 58.0(7) 2 2 ?
C44 C45 C48 12.4(5) . 2 ?
C46 C45 C48 119.9(5) . 2 ?
Fe1 C45 C48 78.2(5) 2 2 ?
C52 C45 C51 51.1(8) 2 2 ?
C44 C45 C51 89.8(4) . 2 ?
C46 C45 C51 146.0(4) . 2 ?
Fe1 C45 C51 80.8(5) 2 2 ?
C48 C45 C51 81.0(6) 2 2 ?
C52 C45 Fe1 122.4(7) 2 . ?
C44 C45 Fe1 69.94(15) . . ?
C46 C45 Fe1 71.28(17) . . ?
Fe1 C45 Fe1 8.28(9) 2 . ?
C48 C45 Fe1 78.7(5) 2 . ?
C51 C45 Fe1 89.1(5) 2 . ?
C47 C46 C47 57.5(6) 2 . ?
C47 C46 C45 147.7(3) 2 . ?
C47 C46 C45 108.0 . . ?
C47 C46 C43 53.4(4) 2 2 ?
C47 C46 C43 101.7(3) . 2 ?
C45 C46 C43 110.64(12) . 2 ?
C47 C46 Fe1 96.8(4) 2 2 ?
C47 C46 Fe1 83.25(17) . 2 ?
C45 C46 Fe1 51.14(18) . 2 ?
C43 C46 Fe1 73.07(14) 2 2 ?
C47 C46 C46 42.2(4) 2 2 ?
C47 C46 C46 27.2(2) . 2 ?
C45 C46 C46 110.95(16) . 2 ?
C43 C46 C46 75.5(4) 2 2 ?
Fe1 C46 C46 68.87(18) 2 2 ?
C47 C46 Fe1 78.0(4) 2 . ?
C47 C46 Fe1 70.63(15) . . ?
C45 C46 Fe1 69.83(16) . . ?
C43 C46 Fe1 63.59(19) 2 . ?
Fe1 C46 Fe1 19.09(8) 2 . ?
C46 C46 Fe1 51.64(16) 2 . ?
C46 C47 C47 80.4(7) 2 2 ?
C46 C47 C46 110.7(6) 2 . ?
C47 C47 C46 42.1(4) 2 . ?
C46 C47 C43 93.4(5) 2 . ?
C47 C47 C43 140.30(13) 2 . ?
C46 C47 C43 108.0 . . ?
C46 C47 Fe1 56.59(18) 2 . ?
C47 C47 Fe1 74.34(17) 2 . ?
C46 C47 Fe1 70.66(14) . . ?
C43 C47 Fe1 69.82(15) . . ?
C46 C47 Fe1 76.1(2) 2 2 ?
C47 C47 Fe1 72.87(17) 2 2 ?
C46 C47 Fe1 55.96(14) . 2 ?
C43 C47 Fe1 67.61(15) . 2 ?
Fe1 C47 Fe1 19.70(8) . 2 ?
C47A C43A C44A 108.0 . . ?
C47A C43A C48 96.7(5) . 2 ?
C44A C43A C48 23.1(5) . 2 ?
C47A C43A C42 122.8 . . ?
C44A C43A C42 129.2 . . ?
C48 C43A C42 136.8(5) 2 . ?
C47A C43A C49 121.4(3) . 2 ?
C44A C43A C49 20.7(3) . 2 ?
C48 C43A C49 43.3(5) 2 2 ?
C42 C43A C49 113.2(3) . 2 ?
C47A C43A Fe1 63.30(17) . 2 ?
C44A C43A Fe1 58.65(18) . 2 ?
C48 C43A Fe1 66.8(5) 2 2 ?
C42 C43A Fe1 143.86(14) . 2 ?
C49 C43A Fe1 61.6(3) 2 2 ?
C47A C43A Fe1 67.22(16) . . ?
C44A C43A Fe1 72.42(17) . . ?
C48 C43A Fe1 85.2(6) 2 . ?
C42 C43A Fe1 123.80(14) . . ?
C49 C43A Fe1 68.5(3) 2 . ?
Fe1 C43A Fe1 20.46(8) 2 . ?
C47A C43A Cl1 123.70(17) . 7_556 ?
C44A C43A Cl1 128.02(17) . 7_556 ?
C48 C43A Cl1 137.2(6) 2 7_556 ?
C42 C43A Cl1 3.09(14) . 7_556 ?
C49 C43A Cl1 111.3(4) 2 7_556 ?
Fe1 C43A Cl1 140.9(3) 2 7_556 ?
Fe1 C43A Cl1 121.0(2) . 7_556 ?
C48 C44A C49 153.5(19) 2 2 ?
C48 C44A C45A 68.8(11) 2 . ?
C49 C44A C45A 112.6(8) 2 . ?
C48 C44A C43A 78.9(13) 2 . ?
C49 C44A C43A 122.7(8) 2 . ?
C45A C44A C43A 108.0 . . ?
C48 C44A C52 49.6(10) 2 2 ?
C49 C44A C52 122.7(10) 2 2 ?
C45A C44A C52 23.2(4) . 2 ?
C43A C44A C52 110.6(4) . 2 ?
C48 C44A Fe1 101.6(15) 2 2 ?
C49 C44A Fe1 98.2(7) 2 2 ?
C45A C44A Fe1 50.53(17) . 2 ?
C43A C44A Fe1 78.15(19) . 2 ?
C52 C44A Fe1 72.3(4) 2 2 ?
C48 C44A C50 126.4(12) 2 2 ?
C49 C44A C50 45.6(8) 2 2 ?
C45A C44A C50 67.1(4) . 2 ?
C43A C44A C50 143.6(5) . 2 ?
C52 C44A C50 79.2(6) 2 2 ?
Fe1 C44A C50 71.6(4) 2 2 ?
C48 C44A Fe1 113.7(16) 2 . ?
C49 C44A Fe1 90.1(7) 2 . ?
C45A C44A Fe1 69.17(14) . . ?
C43A C44A Fe1 68.50(15) . . ?
C52 C44A Fe1 90.8(4) 2 . ?
Fe1 C44A Fe1 18.66(9) 2 . ?
C50 C44A Fe1 76.6(4) 2 . ?
C52 C45A C51 91.5(12) 2 2 ?
C52 C45A C48 83.2(10) 2 2 ?
C51 C45A C48 126.8(9) 2 2 ?
C52 C45A Fe1 157.8(12) 2 2 ?
C51 C45A Fe1 108.3(7) 2 2 ?
C48 C45A Fe1 92.4(7) 2 2 ?
C52 C45A C46A 95.4(11) 2 . ?
C51 C45A C46A 134.4(6) 2 . ?
C48 C45A C46A 98.8(6) 2 . ?
Fe1 C45A C46A 63.7(2) 2 . ?
C52 C45A C44A 103.7(9) 2 . ?
C51 C45A C44A 113.9(6) 2 . ?
C48 C45A C44A 23.6(5) 2 . ?
Fe1 C45A C44A 77.9(2) 2 . ?
C46A C45A C44A 108.0 . . ?
C52 C45A C50 121.0(12) 2 2 ?
C51 C45A C50 51.0(7) 2 2 ?
C48 C45A C50 87.5(7) 2 2 ?
Fe1 C45A C50 80.3(5) 2 2 ?
C46A C45A C50 143.6(5) . 2 ?
C44A C45A C50 66.9(4) . 2 ?
C52 C45A C49 114.8(11) 2 2 ?
C51 C45A C49 91.6(7) 2 2 ?
C48 C45A C49 46.1(6) 2 2 ?
Fe1 C45A C49 75.6(4) 2 2 ?
C46A C45A C49 125.0(3) . 2 ?
C44A C45A C49 24.1(3) . 2 ?
C50 C45A C49 42.9(5) 2 2 ?
C52 C45A Fe1 158.4(11) 2 . ?
C51 C45A Fe1 109.7(7) 2 . ?
C48 C45A Fe1 87.0(6) 2 . ?
Fe1 C45A Fe1 6.03(12) 2 . ?
C46A C45A Fe1 67.15(16) . . ?
C44A C45A Fe1 71.89(15) . . ?
C50 C45A Fe1 77.5(5) 2 . ?
C49 C45A Fe1 69.9(3) 2 . ?
C45A C46A C47A 108.0 . . ?
C45A C46A Fe1 57.5(2) . 2 ?
C47A C46A Fe1 80.7(2) . 2 ?
C45A C46A C52 25.1(4) . 2 ?
C47A C46A C52 113.1(4) . 2 ?
Fe1 C46A C52 82.3(5) 2 2 ?
C45A C46A C47A 128.49(11) . 2 ?
C47A C46A C47A 64.4(3) . 2 ?
Fe1 C46A C47A 71.2(3) 2 2 ?
C52 C46A C47A 153.5(5) 2 2 ?
C45A C46A Fe1 72.87(18) . . ?
C47A C46A Fe1 69.15(15) . . ?
Fe1 C46A Fe1 16.14(9) 2 . ?
C52 C46A Fe1 97.3(5) 2 . ?
C47A C46A Fe1 56.5(3) 2 . ?
C43A C47A C46A 108.0 . . ?
C43A C47A C47A 127.76(18) . 2 ?
C46A C47A C47A 71.5(3) . 2 ?
C43A C47A Fe1 74.37(17) . 2 ?
C46A C47A Fe1 51.17(16) . 2 ?
C47A C47A Fe1 65.87(18) 2 2 ?
C43A C47A C46A 89.0(2) . 2 ?
C46A C47A C46A 102.5(3) . 2 ?
C47A C47A C46A 44.0(2) 2 2 ?
Fe1 C47A C46A 64.40(14) 2 2 ?
C43A C47A Fe1 72.52(16) . . ?
C46A C47A Fe1 69.94(15) . . ?
C47A C47A Fe1 58.04(18) 2 . ?
Fe1 C47A Fe1 21.29(9) 2 . ?
C46A C47A Fe1 43.99(12) 2 . ?
C44 C48 C44A 89(2) 2 2 ?
C44 C48 C45A 65.9(14) 2 2 ?
C44A C48 C45A 87.6(13) 2 2 ?
C44 C48 C49 103.9(19) 2 . ?
C44A C48 C49 15.8(11) 2 . ?
C45A C48 C49 89.9(8) 2 . ?
C44 C48 C52 82.3(15) 2 . ?
C44A C48 C52 112.6(13) 2 . ?
C45A C48 C52 29.1(5) 2 . ?
C49 C48 C52 109.9(9) . . ?
C44 C48 C43A 49.3(12) 2 2 ?
C44A C48 C43A 78.0(13) 2 2 ?
C45A C48 C43A 113.3(11) 2 2 ?
C49 C48 C43A 91.4(8) . 2 ?
C52 C48 C43A 131.0(11) . 2 ?
C44 C48 C45 46.8(12) 2 2 ?
C44A C48 C45 104.0(16) 2 2 ?
C45A C48 C45 26.7(3) 2 2 ?
C49 C48 C45 111.3(8) . 2 ?
C52 C48 C45 35.6(5) . 2 ?
C43A C48 C45 95.9(9) 2 2 ?
C44 C48 C43 40.0(12) 2 2 ?
C44A C48 C43 87.7(14) 2 2 ?
C45A C48 C43 105.8(10) 2 2 ?
C49 C48 C43 102.1(8) . 2 ?
C52 C48 C43 119.5(10) . 2 ?
C43A C48 C43 12.83(16) 2 2 ?
C45 C48 C43 85.4(7) 2 2 ?
C44 C48 Fe1 37.0(14) 2 . ?
C44A C48 Fe1 61.9(14) 2 . ?
C45A C48 Fe1 45.3(5) 2 . ?
C49 C48 Fe1 74.0(7) . . ?
C52 C48 Fe1 72.9(7) . . ?
C43A C48 Fe1 71.5(6) 2 . ?
C45 C48 Fe1 45.4(4) 2 . ?
C43 C48 Fe1 68.5(5) 2 . ?
C44 C48 Fe1 36.4(15) 2 2 ?
C44A C48 Fe1 53.9(14) 2 2 ?
C45A C48 Fe1 60.1(6) 2 2 ?
C49 C48 Fe1 68.2(6) . 2 ?
C52 C48 Fe1 87.9(7) . 2 ?
C43A C48 Fe1 59.1(5) 2 2 ?
C45 C48 Fe1 58.9(5) 2 2 ?
C43 C48 Fe1 58.5(4) 2 2 ?
Fe1 C48 Fe1 14.95(13) . 2 ?
C44A C49 C50 108.3(11) 2 . ?
C44A C49 C48 10.6(8) 2 . ?
C50 C49 C48 106.8(9) . . ?
C44A C49 C44 5.9(3) 2 2 ?
C50 C49 C44 104.4(8) . 2 ?
C48 C49 C44 15.4(7) . 2 ?
C44A C49 C45A 43.3(5) 2 2 ?
C50 C49 C45A 65.0(7) . 2 ?
C48 C49 C45A 43.9(5) . 2 ?
C44 C49 C45A 39.5(2) 2 2 ?
C44A C49 C43A 36.6(6) 2 2 ?
C50 C49 C43A 130.8(7) . 2 ?
C48 C49 C43A 45.2(6) . 2 ?
C44 C49 C43A 36.4(2) 2 2 ?
C45A C49 C43A 71.8(3) 2 2 ?
C44A C49 Fe1 58.0(6) 2 . ?
C50 C49 Fe1 72.2(6) . . ?
C48 C49 Fe1 66.1(7) . . ?
C44 C49 Fe1 52.1(3) 2 . ?
C45A C49 Fe1 40.9(2) 2 . ?
C43A C49 Fe1 59.8(3) 2 . ?
C44A C49 Fe1 68.5(6) 2 2 ?
C50 C49 Fe1 80.0(6) . 2 ?
C48 C49 Fe1 78.1(7) . 2 ?
C44 C49 Fe1 62.9(3) 2 2 ?
C45A C49 Fe1 59.2(3) 2 2 ?
C43A C49 Fe1 57.6(3) 2 2 ?
Fe1 C49 Fe1 18.30(10) . 2 ?
C49 C50 C51 109.3(10) . . ?
C49 C50 C44A 26.2(5) . 2 ?
C51 C50 C44A 83.7(7) . 2 ?
C49 C50 C45A 72.1(6) . 2 ?
C51 C50 C45A 40.1(5) . 2 ?
C44A C50 C45A 46.0(3) 2 2 ?
C49 C50 Fe1 69.6(5) . . ?
C51 C50 Fe1 69.8(6) . . ?
C44A C50 Fe1 53.2(3) 2 . ?
C45A C50 Fe1 41.0(3) 2 . ?
C49 C50 Fe1 67.0(6) . 2 ?
C51 C50 Fe1 85.1(6) . 2 ?
C44A C50 Fe1 57.7(3) 2 2 ?
C45A C50 Fe1 56.6(3) 2 2 ?
Fe1 C50 Fe1 16.03(11) . 2 ?
C45A C51 C52 30.4(5) 2 . ?
C45A C51 C50 89.0(8) 2 . ?
C52 C51 C50 108.0(9) . . ?
C45A C51 C45 19.8(3) 2 2 ?
C52 C51 C45 33.4(5) . 2 ?
C50 C51 C45 105.6(7) . 2 ?
C45A C51 Fe1 39.5(4) 2 . ?
C52 C51 Fe1 69.6(6) . . ?
C50 C51 Fe1 70.8(6) . . ?
C45 C51 Fe1 42.6(3) 2 . ?
C45A C52 C45 51.7(8) 2 2 ?
C45A C52 C51 58.1(11) 2 . ?
C45 C52 C51 95.5(10) 2 . ?
C45A C52 C48 67.7(10) 2 . ?
C45 C52 C48 86.4(9) 2 . ?
C51 C52 C48 105.7(9) . . ?
C45A C52 C44 58.3(7) 2 2 ?
C45 C52 C44 69.5(6) 2 2 ?
C51 C52 C44 107.3(9) . 2 ?
C48 C52 C44 16.9(6) . 2 ?
C45A C52 C46A 59.6(9) 2 2 ?
C45 C52 C46A 9.1(3) 2 2 ?
C51 C52 C46A 104.4(8) . 2 ?
C48 C52 C46A 85.5(8) . 2 ?
C44 C52 C46A 68.7(5) 2 2 ?
C45A C52 C44A 53.2(7) 2 2 ?
C45 C52 C44A 84.2(7) 2 2 ?
C51 C52 C44A 88.4(8) . 2 ?
C48 C52 C44A 17.8(5) . 2 ?
C44 C52 C44A 23.28(18) 2 2 ?
C46A C52 C44A 86.1(5) 2 2 ?
C45A C52 Fe1 14.9(8) 2 . ?
C45 C52 Fe1 38.5(5) 2 . ?
C51 C52 Fe1 71.6(6) . . ?
C48 C52 Fe1 65.8(7) . . ?
C44 C52 Fe1 52.8(4) 2 . ?
C46A C52 Fe1 45.6(3) 2 . ?
C44A C52 Fe1 54.9(3) 2 . ?

loop_
_geom_bond_atom_site_label_1
_geom_bond_atom_site_label_2
_geom_bond_distance
_geom_bond_site_symmetry_2
_geom_bond_publ_flag
Ru1 C41 1.876(9) 7_556 ?
Ru1 C41 1.876(9) . ?
Ru1 P2 2.3570(8) . ?
Ru1 P2 2.3570(8) 7_556 ?
Ru1 P1 2.3653(9) . ?
Ru1 P1 2.3653(9) 7_556 ?
Ru1 Cl1 2.436(2) . ?
Ru1 Cl1 2.436(2) 7_556 ?
P1 C1 1.828(4) . ?
P1 C7 1.831(3) . ?
P1 C13 1.848(3) . ?
Cl1 C41 0.577(8) 7_556 ?
Cl1 C42 0.676(5) 7_556 ?
Cl1 C43A 2.187(5) 7_556 ?
P2 C21 1.817(3) . ?
P2 C27 1.829(4) . ?
P2 C13 1.846(3) . ?
C1 C2 1.387(5) . ?
C1 C6 1.396(5) . ?
F1 B1 1.377(4) . ?
B1 F1 1.377(4) 2_556 ?
B1 F2 1.397(4) . ?
B1 F2 1.397(4) 2_556 ?
Fe1 Fe1 0.736(2) 2 ?
Fe1 C45A 1.399(5) 2 ?
Fe1 C45 1.432(5) 2 ?
Fe1 C46A 1.487(5) 2 ?
Fe1 C44 1.652(5) 2 ?
Fe1 C44A 1.772(6) 2 ?
Fe1 C46 1.801(6) 2 ?
Fe1 C47A 1.884(5) 2 ?
Fe1 C48 1.967(14) . ?
Fe1 C47A 2.026(5) . ?
Fe1 C43A 2.031(5) 2 ?
Fe1 C46A 2.037(5) . ?
C2 C3 1.391(6) . ?
C3 C4 1.383(6) . ?
C4 C5 1.386(6) . ?
C5 C6 1.388(5) . ?
C7 C12 1.387(5) . ?
C7 C8 1.403(5) . ?
C8 C9 1.385(5) . ?
C9 C10 1.381(6) . ?
C10 C11 1.383(6) . ?
C11 C12 1.394(5) . ?
C21 C22 1.386(5) . ?
C21 C26 1.391(5) . ?
C22 C23 1.385(5) . ?
C23 C24 1.379(6) . ?
C24 C25 1.400(6) . ?
C25 C26 1.383(5) . ?
C27 C28 1.395(5) . ?
C27 C32 1.396(5) . ?
C28 C29 1.396(5) . ?
C29 C30 1.400(6) . ?
C30 C31 1.383(6) . ?
C31 C32 1.388(5) . ?
C41 Cl1 0.577(8) 7_556 ?
C41 C42 1.196(9) . ?
C42 Cl1 0.676(5) 7_556 ?
C42 C43A 1.5183 . ?
C42 C43 1.6027 . ?
C43 C44 1.4200 . ?
C43 C47 1.4200 . ?
C43 C48 1.715(14) 2 ?
C43 C46 1.764(9) 2 ?
C43 Fe1 2.083(5) 2 ?
C44 C48 0.419(16) 2 ?
C44 C45 1.4200 . ?
C44 C52 1.428(11) 2 ?
C44 C49 1.533(10) 2 ?
C44 Fe1 1.652(5) 2 ?
C45 C52 0.976(12) 2 ?
C45 C46 1.4200 . ?
C45 Fe1 1.432(5) 2 ?
C45 C48 1.673(13) 2 ?
C45 C51 1.764(12) 2 ?
C46 C47 0.965(9) 2 ?
C46 C47 1.4200 . ?
C46 C43 1.764(9) 2 ?
C46 Fe1 1.801(6) 2 ?
C46 C46 1.979(10) 2 ?
C47 C46 0.965(9) 2 ?
C47 C47 1.214(10) 2 ?
C47 Fe1 2.158(6) 2 ?
C43A C47A 1.4199 . ?
C43A C44A 1.4202 . ?
C43A C48 1.424(13) 2 ?
C43A C49 2.006(11) 2 ?
C43A Fe1 2.031(5) 2 ?
C43A Cl1 2.187(5) 7_556 ?
C44A C48 0.569(12) 2 ?
C44A C49 0.844(10) 2 ?
C44A C45A 1.4200 . ?
C44A C52 1.724(11) 2 ?
C44A Fe1 1.772(6) 2 ?
C44A C50 1.817(12) 2 ?
C45A C52 0.697(11) 2 ?
C45A C51 1.171(11) 2 ?
C45A C48 1.325(11) 2 ?
C45A Fe1 1.399(5) 2 ?
C45A C46A 1.4200 . ?
C45A C50 1.819(13) 2 ?
C45A C49 1.910(10) 2 ?
C46A C47A 1.4201 . ?
C46A Fe1 1.487(5) 2 ?
C46A C52 1.640(12) 2 ?
C46A C47A 1.937(10) 2 ?
C47A C47A 1.842(10) 2 ?
C47A Fe1 1.884(5) 2 ?
C47A C46A 1.937(10) 2 ?
C48 C44 0.419(16) 2 ?
C48 C44A 0.569(12) 2 ?
C48 C45A 1.325(11) 2 ?
C48 C49 1.377(13) . ?
C48 C52 1.422(11) . ?
C48 C43A 1.424(13) 2 ?
C48 C45 1.673(13) 2 ?
C48 C43 1.715(14) 2 ?
C48 Fe1 2.433(14) 2 ?
C49 C44A 0.844(10) 2 ?
C49 C50 1.367(15) . ?
C49 C44 1.533(10) 2 ?
C49 C45A 1.910(10) 2 ?
C49 C43A 2.006(11) 2 ?
C49 Fe1 2.309(8) 2 ?
C50 C51 1.413(17) . ?
C50 C44A 1.817(12) 2 ?
C50 C45A 1.819(13) 2 ?
C50 Fe1 2.471(11) 2 ?
C51 C45A 1.171(11) 2 ?
C51 C52 1.379(15) . ?
C51 C45 1.764(12) 2 ?
C52 C45A 0.697(11) 2 ?
C52 C45 0.976(12) 2 ?
C52 C44 1.428(11) 2 ?
C52 C46A 1.640(12) 2 ?
C52 C44A 1.724(11) 2 ?
